data_4000424
_journal_name_full 'Chemistry of Materials'
_journal_paper_doi 10.1021/cm049594l
_journal_year 2004
_chemical_formula_sum 'C23 H35 N3 O3 S'
_chemical_formula_weight 433.60
_chemical_name_common 'guanidinium decylbiphenylsulfonate'
_space_group_IT_number 14
_symmetry_cell_setting monoclinic
_symmetry_space_group_name_Hall '-P 2ybc'
_symmetry_space_group_name_H-M 'P 1 21/c 1'
_atom_sites_solution_hydrogens geom
_atom_sites_solution_primary direct
_atom_sites_solution_secondary difmap
_cell_angle_alpha 90.00
_cell_angle_beta 92.893(3)
_cell_angle_gamma 90.00
_cell_formula_units_Z 4
_cell_length_a 7.6689(16)
_cell_length_b 7.9238(16)
_cell_length_c 38.321(8)
_cell_measurement_reflns_used 880
_cell_measurement_temperature 173(2)
_cell_measurement_theta_max 50.745
_cell_measurement_theta_min 5.565
_cell_volume 2325.7(8)
_diffrn_ambient_temperature 293(2)
_diffrn_detector_area_resol_mean ?
_diffrn_measurement_device_type 'Siemens SMART Platform CCD'
_diffrn_measurement_method 'area detector, omega scans'
_diffrn_radiation_monochromator graphite
_diffrn_radiation_source 'normal-focus sealed tube'
_diffrn_radiation_type MoK\a
_diffrn_radiation_wavelength 0.71073
_diffrn_reflns_av_R_equivalents 0.0576
_diffrn_reflns_av_sigmaI/netI 0.0734
_diffrn_reflns_limit_h_max 9
_diffrn_reflns_limit_h_min -8
_diffrn_reflns_limit_k_max 10
_diffrn_reflns_limit_k_min -10
_diffrn_reflns_limit_l_max 49
_diffrn_reflns_limit_l_min -45
_diffrn_reflns_number 16342
_diffrn_reflns_theta_max 28.01
_diffrn_reflns_theta_min 2.13
_diffrn_standards_decay_% ?
_diffrn_standards_interval_count ?
_diffrn_standards_interval_time ?
_diffrn_standards_number ?
_exptl_absorpt_coefficient_mu 0.168
_exptl_absorpt_correction_T_max 1.000000
_exptl_absorpt_correction_T_min 0.469904
_exptl_absorpt_correction_type multi-scan
_exptl_absorpt_process_details 'SADABS, R. Blessing, 1995'
_exptl_crystal_colour ?
_exptl_crystal_density_diffrn 1.238
_exptl_crystal_density_meas ?
_exptl_crystal_density_method 'not measured'
_exptl_crystal_description ?
_exptl_crystal_F_000 936
_exptl_crystal_size_max 0.4
_exptl_crystal_size_mid 0.1
_exptl_crystal_size_min 0.1
_refine_ls_extinction_coef ?
_refine_ls_extinction_method none
_refine_ls_goodness_of_fit_ref 1.130
_refine_ls_hydrogen_treatment mixed
_refine_ls_matrix_type full
_refine_ls_number_parameters 272
_refine_ls_number_reflns 5445
_refine_ls_number_restraints 1
_refine_ls_restrained_S_all 1.139
_refine_ls_R_factor_all 0.1541
_refine_ls_R_factor_gt 0.1114
_refine_ls_shift/su_max 0.000
_refine_ls_shift/su_mean 0.000
_refine_ls_structure_factor_coef Fsqd
_refine_ls_weighting_details 'calc w=1/[\s^2^(Fo^2^)+(0.0453P)^2^+9.5781P] where P=(Fo^2^+2Fc^2^)/3'
_refine_ls_weighting_scheme calc
_refine_ls_wR_factor_gt 0.2236
_refine_ls_wR_factor_ref 0.2405
_reflns_number_gt 3754
_reflns_number_total 5445
_reflns_threshold_expression >2sigma(I)
_cod_original_sg_symbol_H-M P2(1)/c
_cod_database_code 4000424

loop_
_symmetry_equiv_pos_as_xyz
'x, y, z'
'-x, y+1/2, -z+1/2'
'-x, -y, -z'
'x, -y-1/2, z-1/2'

loop_
_atom_site_label
_atom_site_type_symbol
_atom_site_fract_x
_atom_site_fract_y
_atom_site_fract_z
_atom_site_U_iso_or_equiv
_atom_site_adp_type
_atom_site_occupancy
_atom_site_symmetry_multiplicity
_atom_site_calc_flag
_atom_site_refinement_flags
_atom_site_disorder_assembly
_atom_site_disorder_group
S1 S 0.75922(14) 0.69870(16) 0.30638(3) 0.0278(3) Uani 1 1 d . . .
O1 O 0.9178(4) 0.7985(5) 0.31267(8) 0.0356(8) Uani 1 1 d . . .
O2 O 0.7562(4) 0.6108(5) 0.27273(8) 0.0334(8) Uani 1 1 d . . .
O3 O 0.6037(4) 0.8021(5) 0.31062(8) 0.0365(8) Uani 1 1 d . . .
N1 N 0.9050(5) 0.0767(5) 0.25965(10) 0.0331(9) Uani 1 1 d . . .
H1A H 1.0007 0.1072 0.2507 0.040 Uiso 1 1 calc R . .
H1B H 0.9078 0.0141 0.2780 0.040 Uiso 1 1 calc R . .
N2 N 0.6053(5) 0.0819(6) 0.25939(10) 0.0353(10) Uani 1 1 d . . .
H2A H 0.5064 0.1156 0.2504 0.042 Uiso 1 1 calc R . .
H2B H 0.6090 0.0192 0.2777 0.042 Uiso 1 1 calc R . .
N3 N 0.7476(5) 0.2228(5) 0.21678(10) 0.0328(9) Uani 1 1 d . . .
H3A H 0.6490 0.2568 0.2076 0.039 Uiso 1 1 calc R . .
H3B H 0.8432 0.2513 0.2076 0.039 Uiso 1 1 calc R . .
C1 C 0.7606(6) 0.2957(6) 0.39171(11) 0.0302(10) Uani 1 1 d . . .
C2 C 0.7521(6) 0.1265(6) 0.24501(11) 0.0271(10) Uani 1 1 d . . .
C3 C 0.7586(6) 0.5410(6) 0.33920(11) 0.0273(10) Uani 1 1 d . . .
C4 C 0.7430(7) 0.4676(6) 0.39945(12) 0.0357(11) Uani 1 1 d . . .
H4 H 0.7320 0.5007 0.4225 0.043 Uiso 1 1 calc R . .
C5 C 0.7765(7) 0.2515(7) 0.35682(12) 0.0383(12) Uani 1 1 d . . .
H5 H 0.7877 0.1384 0.3508 0.046 Uiso 1 1 calc R . .
C6 C 0.7416(6) 0.5888(6) 0.37354(12) 0.0345(11) Uani 1 1 d . . .
H6 H 0.7292 0.7022 0.3792 0.041 Uiso 1 1 calc R . .
C7 C 0.7617(6) 0.1679(6) 0.42017(12) 0.0296(10) Uani 1 1 d . . .
C8 C 0.6803(7) 0.2001(7) 0.45143(12) 0.0380(11) Uani 1 1 d . . .
H8 H 0.6182 0.3000 0.4538 0.046 Uiso 1 1 calc R . .
C9 C 0.7760(7) 0.3736(7) 0.33094(12) 0.0368(12) Uani 1 1 d . . .
H9 H 0.7875 0.3418 0.3078 0.044 Uiso 1 1 calc R . .
C10 C 0.7673(11) -0.3537(9) 0.50585(18) 0.083(3) Uani 1 1 d . . .
H10A H 0.8439 -0.4081 0.4899 0.099 Uiso 1 1 calc R . .
H10B H 0.6478 -0.3676 0.4968 0.099 Uiso 1 1 calc R . .
C11 C 0.8456(7) 0.0136(6) 0.41780(13) 0.0364(11) Uani 1 1 d . . .
H11 H 0.8966 -0.0146 0.3971 0.044 Uiso 1 1 calc R . .
C12 C 0.7905(13) -0.4357(12) 0.5425(2) 0.130(5) Uani 1 1 d D . .
H12A H 0.9147 -0.4534 0.5471 0.156 Uiso 1 1 calc R . .
H12B H 0.7546 -0.3524 0.5593 0.156 Uiso 1 1 calc R . .
C13 C 0.7811(7) -0.0631(7) 0.47696(13) 0.0390(12) Uani 1 1 d . . .
C14 C 0.8559(7) -0.0995(7) 0.44529(13) 0.0412(12) Uani 1 1 d . . .
H14 H 0.9135 -0.2017 0.4427 0.049 Uiso 1 1 calc R . .
C15 C 0.7182(7) -0.8963(8) 0.62566(13) 0.0500(15) Uani 1 1 d . . .
H15A H 0.6325 -0.8449 0.6401 0.060 Uiso 1 1 calc R . .
H15B H 0.8327 -0.8607 0.6348 0.060 Uiso 1 1 calc R . .
C16 C 0.8101(8) -0.1725(8) 0.50873(15) 0.0536(16) Uani 1 1 d . . .
H16A H 0.9322 -0.1633 0.5164 0.064 Uiso 1 1 calc R . .
H16B H 0.7424 -0.1255 0.5271 0.064 Uiso 1 1 calc R . .
C17 C 0.6906(7) 0.0862(7) 0.47883(13) 0.0419(13) Uani 1 1 d . . .
H17 H 0.6345 0.1114 0.4991 0.050 Uiso 1 1 calc R . .
C18 C 0.7294(10) -1.3365(9) 0.6720(3) 0.105(4) Uani 1 1 d . . .
H18A H 0.6139 -1.3786 0.6665 0.158 Uiso 1 1 calc R . .
H18B H 0.7629 -1.3623 0.6959 0.158 Uiso 1 1 calc R . .
H18C H 0.8098 -1.3886 0.6569 0.158 Uiso 1 1 calc R . .
C19 C 0.7057(7) -1.0881(9) 0.62947(18) 0.0610(19) Uani 1 1 d . . .
H19A H 0.5918 -1.1254 0.6204 0.073 Uiso 1 1 calc R . .
H19B H 0.7931 -1.1409 0.6157 0.073 Uiso 1 1 calc R . .
C20 C 0.7320(9) -1.1440(8) 0.6667(2) 0.0668(19) Uani 1 1 d . . .
H20A H 0.6413 -1.0941 0.6801 0.080 Uiso 1 1 calc R . .
H20B H 0.8432 -1.1006 0.6760 0.080 Uiso 1 1 calc R . .
C21 C 0.6906(8) -0.8287(12) 0.58911(15) 0.073(2) Uani 1 1 d . . .
H21A H 0.7648 -0.8899 0.5737 0.088 Uiso 1 1 calc R . .
H21B H 0.5703 -0.8477 0.5811 0.088 Uiso 1 1 calc R . .
C22 C 0.7305(9) -0.6441(13) 0.58701(17) 0.088(3) Uani 1 1 d . . .
H22A H 0.8487 -0.6244 0.5963 0.106 Uiso 1 1 calc R . .
H22B H 0.6519 -0.5824 0.6014 0.106 Uiso 1 1 calc R . .
C23 C 0.7124(10) -0.5776(16) 0.5500(2) 0.137(5) Uani 1 1 d D . .
H23A H 0.7551 -0.6641 0.5347 0.164 Uiso 1 1 calc R . .
H23B H 0.5888 -0.5637 0.5440 0.164 Uiso 1 1 calc R . .

loop_
_atom_site_aniso_label
_atom_site_aniso_U_11
_atom_site_aniso_U_22
_atom_site_aniso_U_33
_atom_site_aniso_U_23
_atom_site_aniso_U_13
_atom_site_aniso_U_12
S1 0.0210(5) 0.0366(6) 0.0258(5) 0.0023(5) -0.0001(4) -0.0015(5)
O1 0.0286(17) 0.042(2) 0.0354(17) 0.0049(16) -0.0030(13) -0.0058(16)
O2 0.0269(16) 0.050(2) 0.0238(15) -0.0005(15) 0.0014(13) -0.0032(16)
O3 0.0294(17) 0.044(2) 0.0362(18) 0.0056(16) -0.0002(14) -0.0003(16)
N1 0.0225(19) 0.046(3) 0.031(2) 0.0080(18) -0.0003(16) 0.0004(18)
N2 0.0186(19) 0.054(3) 0.034(2) 0.010(2) 0.0009(16) 0.0028(18)
N3 0.0204(19) 0.044(2) 0.034(2) 0.0090(19) 0.0009(15) 0.0036(18)
C1 0.028(2) 0.034(3) 0.029(2) -0.006(2) 0.0043(18) -0.006(2)
C2 0.024(2) 0.031(2) 0.026(2) -0.0014(19) 0.0009(17) 0.0002(19)
C3 0.021(2) 0.036(3) 0.025(2) 0.0032(19) 0.0013(17) -0.0001(19)
C4 0.045(3) 0.037(3) 0.025(2) -0.004(2) 0.003(2) 0.002(2)
C5 0.056(3) 0.030(3) 0.030(2) -0.005(2) 0.008(2) 0.001(2)
C6 0.043(3) 0.030(3) 0.031(2) -0.008(2) 0.002(2) 0.002(2)
C7 0.030(2) 0.028(3) 0.031(2) 0.0005(19) 0.0010(18) -0.006(2)
C8 0.040(3) 0.039(3) 0.036(2) -0.008(2) 0.008(2) -0.003(2)
C9 0.047(3) 0.038(3) 0.026(2) -0.009(2) 0.007(2) 0.000(2)
C10 0.103(6) 0.074(5) 0.065(4) 0.041(4) -0.051(4) -0.048(4)
C11 0.041(3) 0.036(3) 0.032(2) -0.003(2) 0.002(2) 0.000(2)
C12 0.140(8) 0.136(8) 0.104(7) 0.093(6) -0.095(6) -0.083(7)
C13 0.041(3) 0.043(3) 0.032(3) 0.005(2) -0.005(2) -0.013(2)
C14 0.050(3) 0.034(3) 0.039(3) 0.001(2) -0.002(2) 0.001(2)
C15 0.044(3) 0.075(4) 0.030(3) -0.009(3) -0.001(2) 0.018(3)
C16 0.054(4) 0.064(4) 0.041(3) 0.014(3) -0.008(3) -0.007(3)
C17 0.046(3) 0.054(4) 0.026(2) 0.000(2) 0.007(2) -0.008(3)
C18 0.062(5) 0.044(4) 0.207(11) -0.009(5) -0.024(6) 0.000(4)
C19 0.032(3) 0.074(5) 0.075(4) -0.034(4) -0.017(3) 0.010(3)
C20 0.064(4) 0.045(4) 0.090(5) -0.009(4) -0.013(4) 0.003(3)
C21 0.039(3) 0.149(8) 0.031(3) -0.001(4) -0.003(2) 0.017(4)
C22 0.040(4) 0.178(10) 0.047(4) 0.061(5) 0.000(3) -0.002(5)
C23 0.050(4) 0.272(15) 0.086(6) 0.118(8) -0.019(4) -0.027(7)
